data_2207426
loop_
_publ_author_name
'Hui-Ying An'
'Zhi-Feng Lu'
'Yong-Miao Shen'
'Shan Lu'
'Jian-Hua Xu'

_publ_section_title
3a,8c-Dichloro-8b-phenyl-3a,3b,8b,8c-tetrahydro-2-methyl-1<i>H</i>-[1]benzothieno[2',3':3,4]cyclobuta[1,2-<i>c</i>]pyrrole-1,3(2<i>H</i>)-dione
_journal_coeditor_code AT6053
_journal_issue 12
_journal_name_full 'Acta Crystallographica Section E'
_journal_page_first o4331
_journal_page_last o4332
_journal_paper_doi 10.1107/S1600536805038687
_journal_volume 61
_journal_year 2005
_chemical_formula_iupac 'C19 H13 Cl2 N O2 S'
_chemical_formula_moiety 'C19 H13 Cl2 N O2 S'
_chemical_formula_sum 'C19 H13 Cl2 N O2 S'
_chemical_formula_weight 390.26
_chemical_melting_point 470.2
_chemical_name_systematic
;
3a,8c-Dichloro-8b-phenyl-3a,3b,8b,8c-tetrahydro-2-methyl-1H-
[1]benzothieno[2',3':3,4]cyclobuta[1,2-c]pyrrole-1,3(2H)-dione
;
_space_group_IT_number 2
_symmetry_cell_setting triclinic
_symmetry_space_group_name_Hall '-P 1'
_symmetry_space_group_name_H-M 'P -1'
_atom_sites_solution_hydrogens geom
_atom_sites_solution_primary direct
_atom_sites_solution_secondary difmap
_cell_angle_alpha 71.08(3)
_cell_angle_beta 77.21(3)
_cell_angle_gamma 85.31(3)
_cell_formula_units_Z 2
_cell_length_a 8.3390(17)
_cell_length_b 8.6810(17)
_cell_length_c 13.268(3)
_cell_measurement_reflns_used 25
_cell_measurement_temperature 288(2)
_cell_measurement_theta_max 25.00
_cell_measurement_theta_min 1.66
_cell_volume 886.0(4)
_computing_cell_refinement 'CAD-4 Software'
_computing_data_collection 'CAD-4 Software (Enraf--Nonius, 1989)'
_computing_data_reduction 'XCAD4 (Harms & Wocadlo, 1995)'
_computing_molecular_graphics SHELXTL
_computing_publication_material 'SHELXTL and PLATON (Spek, 2003)'
_computing_structure_refinement SHELXTL
_computing_structure_solution 'SHELXTL (Sheldrick, 1997)'
_diffrn_ambient_temperature 288(2)
_diffrn_measured_fraction_theta_full 1.000
_diffrn_measured_fraction_theta_max 1.000
_diffrn_measurement_device_type 'Enraf--Nonius CAD-4'
_diffrn_measurement_method \w/2\q
_diffrn_radiation_monochromator graphite
_diffrn_radiation_source 'fine-focus sealed tube'
_diffrn_radiation_type MoK\a
_diffrn_radiation_wavelength 0.71073
_diffrn_reflns_av_R_equivalents 0.0206
_diffrn_reflns_av_sigmaI/netI 0.0318
_diffrn_reflns_limit_h_max 9
_diffrn_reflns_limit_h_min 0
_diffrn_reflns_limit_k_max 10
_diffrn_reflns_limit_k_min -10
_diffrn_reflns_limit_l_max 15
_diffrn_reflns_limit_l_min -15
_diffrn_reflns_number 3361
_diffrn_reflns_theta_full 25.00
_diffrn_reflns_theta_max 25.00
_diffrn_reflns_theta_min 1.66
_diffrn_standards_decay_% 0
_diffrn_standards_interval_count 200
_diffrn_standards_interval_time 120
_diffrn_standards_number 3
_exptl_absorpt_coefficient_mu 0.496
_exptl_absorpt_correction_T_max 0.870
_exptl_absorpt_correction_T_min 0.846
_exptl_absorpt_correction_type psi-scan
_exptl_absorpt_process_details '(XCAD4; Harms & Wocadlo, 1995)'
_exptl_crystal_colour colorless
_exptl_crystal_density_diffrn 1.463
_exptl_crystal_density_method 'not measured'
_exptl_crystal_description block
_exptl_crystal_F_000 400
_exptl_crystal_size_max 0.30
_exptl_crystal_size_mid 0.28
_exptl_crystal_size_min 0.28
_refine_diff_density_max 0.357
_refine_diff_density_min -0.433
_refine_ls_extinction_method none
_refine_ls_goodness_of_fit_ref 1.000
_refine_ls_hydrogen_treatment constr
_refine_ls_matrix_type full
_refine_ls_number_parameters 226
_refine_ls_number_reflns 3122
_refine_ls_number_restraints 0
_refine_ls_restrained_S_all 1.000
_refine_ls_R_factor_all 0.0672
_refine_ls_R_factor_gt 0.0498
_refine_ls_shift/su_max 0.000
_refine_ls_shift/su_mean 0.000
_refine_ls_structure_factor_coef Fsqd
_refine_ls_weighting_details 'calc w=1/[\s^2^(Fo^2^)+(0.0695P)^2^+1.998P] where P=(Fo^2^+2Fc^2^)/3'
_refine_ls_weighting_scheme calc
_refine_ls_wR_factor_gt 0.1392
_refine_ls_wR_factor_ref 0.1598
_reflns_number_gt 2475
_reflns_number_total 3122
_reflns_threshold_expression I>2\s(I)
_cod_data_source_file at6053.cif
_cod_data_source_block I
_cod_database_code 2207426
_cod_database_fobs_code 2207426

loop_
_symmetry_equiv_pos_as_xyz
'x, y, z'
'-x, -y, -z'

loop_
_atom_site_label
_atom_site_fract_x
_atom_site_fract_y
_atom_site_fract_z
_atom_site_U_iso_or_equiv
_atom_site_adp_type
_atom_site_calc_flag
_atom_site_refinement_flags
_atom_site_occupancy
_atom_site_type_symbol
Cl1 0.10447(14) 0.01736(15) 0.59784(9) 0.0567(3) Uani d . 1 Cl
Cl2 0.03422(13) -0.04026(12) 0.85702(8) 0.0487(3) Uani d . 1 Cl
S 0.42757(13) 0.24483(16) 0.54497(8) 0.0536(3) Uani d . 1 S
O1 -0.1498(4) 0.2748(5) 0.8798(3) 0.0708(10) Uani d . 1 O
O2 -0.1009(4) 0.3334(5) 0.5228(3) 0.0663(9) Uani d . 1 O
N -0.1450(4) 0.3364(5) 0.6983(3) 0.0502(9) Uani d . 1 N
C1 -0.2878(6) 0.4463(7) 0.6954(5) 0.0791(17) Uani d . 1 C
H1A -0.3073 0.4862 0.6226 0.119 Uiso calc R 1 H
H1B -0.2672 0.5363 0.7177 0.119 Uiso calc R 1 H
H1C -0.3826 0.3885 0.7439 0.119 Uiso calc R 1 H
C2 -0.0888(5) 0.2604(5) 0.7932(3) 0.0445(10) Uani d . 1 C
C3 0.0629(4) 0.1582(4) 0.7660(3) 0.0333(8) Uani d . 1 C
C4 0.2355(4) 0.2405(4) 0.7439(3) 0.0320(8) Uani d . 1 C
C5 0.2415(4) 0.3690(4) 0.7964(3) 0.0341(8) Uani d . 1 C
C6 0.1974(5) 0.3322(5) 0.9090(3) 0.0436(9) Uani d . 1 C
H6 0.1580 0.2292 0.9515 0.052 Uiso calc R 1 H
C7 0.2113(6) 0.4452(6) 0.9582(4) 0.0525(11) Uani d . 1 C
H7 0.1811 0.4182 1.0336 0.063 Uiso calc R 1 H
C8 0.2687(6) 0.5967(6) 0.8981(4) 0.0586(12) Uani d . 1 C
H8 0.2787 0.6723 0.9324 0.070 Uiso calc R 1 H
C9 0.3115(6) 0.6376(5) 0.7877(4) 0.0576(12) Uani d . 1 C
H9 0.3505 0.7414 0.7467 0.069 Uiso calc R 1 H
C10 0.2972(5) 0.5247(5) 0.7359(3) 0.0441(9) Uani d . 1 C
H10 0.3252 0.5539 0.6604 0.053 Uiso calc R 1 H
C11 0.3756(4) 0.1187(4) 0.7603(3) 0.0320(8) Uani d . 1 C
C12 0.4127(5) 0.0219(5) 0.8586(3) 0.0406(9) Uani d . 1 C
H12 0.3438 0.0236 0.9237 0.049 Uiso calc R 1 H
C13 0.5510(5) -0.0769(5) 0.8602(4) 0.0522(11) Uani d . 1 C
H13 0.5753 -0.1401 0.9266 0.063 Uiso calc R 1 H
C14 0.6530(5) -0.0830(6) 0.7653(4) 0.0559(12) Uani d . 1 C
H14 0.7443 -0.1521 0.7679 0.067 Uiso calc R 1 H
C15 0.6218(5) 0.0119(6) 0.6662(4) 0.0538(11) Uani d . 1 C
H15 0.6930 0.0100 0.6019 0.065 Uiso calc R 1 H
C16 0.4812(4) 0.1112(5) 0.6639(3) 0.0397(9) Uani d . 1 C
C17 0.2355(4) 0.2950(5) 0.6195(3) 0.0376(8) Uani d . 1 C
H17 0.2090 0.4112 0.5917 0.045 Uiso calc R 1 H
C18 0.0808(4) 0.1862(5) 0.6431(3) 0.0381(8) Uani d . 1 C
C19 -0.0651(5) 0.2908(5) 0.6106(3) 0.0458(10) Uani d . 1 C

loop_
_atom_site_aniso_label
_atom_site_aniso_U_11
_atom_site_aniso_U_22
_atom_site_aniso_U_33
_atom_site_aniso_U_12
_atom_site_aniso_U_13
_atom_site_aniso_U_23
Cl1 0.0566(7) 0.0724(8) 0.0492(6) -0.0066(5) -0.0059(5) -0.0321(5)
Cl2 0.0476(6) 0.0487(6) 0.0412(5) -0.0168(4) -0.0118(4) 0.0031(4)
S 0.0376(6) 0.0824(8) 0.0305(5) -0.0054(5) 0.0028(4) -0.0091(5)
O1 0.0427(18) 0.122(3) 0.056(2) 0.0160(19) -0.0053(15) -0.046(2)
O2 0.0569(19) 0.092(3) 0.0480(18) -0.0029(18) -0.0318(15) -0.0051(17)
N 0.0337(18) 0.059(2) 0.056(2) 0.0082(16) -0.0168(16) -0.0135(18)
C1 0.046(3) 0.093(4) 0.111(5) 0.031(3) -0.039(3) -0.042(4)
C2 0.030(2) 0.061(3) 0.044(2) -0.0019(18) -0.0069(17) -0.020(2)
C3 0.0286(18) 0.044(2) 0.0236(17) -0.0030(15) -0.0058(13) -0.0051(15)
C4 0.0284(18) 0.0351(18) 0.0268(17) 0.0001(14) -0.0051(14) -0.0027(14)
C5 0.0270(18) 0.0337(19) 0.0378(19) 0.0000(14) -0.0084(15) -0.0051(15)
C6 0.053(2) 0.041(2) 0.035(2) -0.0060(18) -0.0068(17) -0.0092(17)
C7 0.061(3) 0.058(3) 0.049(2) 0.004(2) -0.016(2) -0.028(2)
C8 0.064(3) 0.048(3) 0.072(3) 0.003(2) -0.014(2) -0.031(2)
C9 0.058(3) 0.034(2) 0.080(3) -0.0060(19) -0.013(2) -0.016(2)
C10 0.038(2) 0.040(2) 0.045(2) -0.0002(17) -0.0049(17) -0.0026(17)
C11 0.0283(17) 0.0364(19) 0.0335(18) -0.0035(14) -0.0075(14) -0.0124(15)
C12 0.038(2) 0.043(2) 0.043(2) 0.0020(17) -0.0154(17) -0.0131(17)
C13 0.050(3) 0.051(2) 0.064(3) 0.009(2) -0.032(2) -0.017(2)
C14 0.037(2) 0.057(3) 0.084(3) 0.012(2) -0.024(2) -0.031(3)
C15 0.032(2) 0.067(3) 0.066(3) -0.001(2) -0.001(2) -0.031(2)
C16 0.0306(19) 0.049(2) 0.041(2) -0.0024(16) -0.0066(16) -0.0158(17)
C17 0.0318(19) 0.049(2) 0.0261(18) -0.0055(16) -0.0045(14) -0.0030(16)
C18 0.0332(19) 0.051(2) 0.0283(18) -0.0019(17) -0.0069(15) -0.0090(16)
C19 0.039(2) 0.057(3) 0.040(2) -0.0028(18) -0.0154(18) -0.0066(19)

loop_
_atom_type_symbol
_atom_type_description
_atom_type_scat_dispersion_real
_atom_type_scat_dispersion_imag
_atom_type_scat_source
C C 0.0033 0.0016 'International Tables Vol C Tables 4.2.6.8 and 6.1.1.4'
H H 0.0000 0.0000 'International Tables Vol C Tables 4.2.6.8 and 6.1.1.4'
N N 0.0061 0.0033 'International Tables Vol C Tables 4.2.6.8 and 6.1.1.4'
O O 0.0106 0.0060 'International Tables Vol C Tables 4.2.6.8 and 6.1.1.4'
S S 0.1246 0.1234 'International Tables Vol C Tables 4.2.6.8 and 6.1.1.4'
Cl Cl 0.1484 0.1585 'International Tables Vol C Tables 4.2.6.8 and 6.1.1.4'

loop_
_geom_angle_atom_site_label_1
_geom_angle_atom_site_label_2
_geom_angle_atom_site_label_3
_geom_angle
_geom_angle_publ_flag
C16 S C17 91.91(17) yes
C19 N C2 114.7(3) yes
C19 N C1 123.0(4) ?
C2 N C1 122.1(4) ?
N C1 H1A 109.5 ?
N C1 H1B 109.5 ?
H1A C1 H1B 109.5 ?
N C1 H1C 109.5 ?
H1A C1 H1C 109.5 ?
H1B C1 H1C 109.5 ?
O1 C2 N 124.8(4) ?
O1 C2 C3 127.3(4) ?
C2 C3 C18 103.4(3) ?
N C2 C3 107.9(3) ?
C2 C3 C4 116.0(3) ?
C18 C3 C4 90.6(3) yes
C2 C3 Cl2 108.2(3) ?
C18 C3 Cl2 119.2(3) ?
C4 C3 Cl2 117.9(2) ?
C5 C4 C11 111.8(3) ?
C5 C4 C17 118.7(3) ?
C11 C4 C17 105.7(3) ?
C5 C4 C3 116.8(3) ?
C11 C4 C3 113.3(3) ?
C17 C4 C3 88.2(3) yes
C10 C5 C6 117.7(4) ?
C10 C5 C4 121.8(3) ?
C6 C5 C4 120.5(3) ?
C7 C6 C5 121.0(4) ?
C7 C6 H6 119.5 ?
C5 C6 H6 119.5 ?
C8 C7 C6 120.7(4) ?
C8 C7 H7 119.7 ?
C6 C7 H7 119.7 ?
C7 C8 C9 120.0(4) ?
C7 C8 H8 120.0 ?
C9 C8 H8 120.0 ?
C8 C9 C10 120.2(4) ?
C8 C9 H9 119.9 ?
C10 C9 H9 119.9 ?
C5 C10 C9 120.3(4) ?
C5 C10 H10 119.8 ?
C9 C10 H10 119.8 ?
C12 C11 C16 118.1(3) ?
C12 C11 C4 127.2(3) ?
C16 C11 C4 114.6(3) ?
C13 C12 C11 120.4(4) ?
C13 C12 H12 119.8 ?
C11 C12 H12 119.8 ?
C14 C13 C12 120.8(4) ?
C14 C13 H13 119.6 ?
C12 C13 H13 119.6 ?
C13 C14 C15 120.7(4) ?
C13 C14 H14 119.6 ?
C15 C14 H14 119.6 ?
C14 C15 C16 118.8(4) ?
C14 C15 H15 120.6 ?
C16 C15 H15 120.6 ?
C15 C16 C11 121.1(4) ?
C15 C16 S 124.6(3) ?
C11 C16 S 114.2(3) ?
C4 C17 C18 90.3(3) ?
C4 C17 S 110.6(2) ?
C18 C17 S 119.6(3) ?
C4 C17 H17 111.5 ?
C18 C17 H17 111.5 ?
S C17 H17 111.5 ?
C19 C18 C3 105.9(3) ?
C19 C18 C17 110.6(3) ?
C3 C18 C17 89.3(3) ?
C19 C18 Cl1 111.9(3) ?
C3 C18 Cl1 118.4(3) ?
C17 C18 Cl1 118.4(3) ?
O2 C19 N 125.6(4) ?
O2 C19 C18 126.9(4) ?
N C19 C18 107.4(3) ?

loop_
_geom_bond_atom_site_label_1
_geom_bond_atom_site_label_2
_geom_bond_distance
_geom_bond_publ_flag
Cl1 C18 1.738(4) yes
Cl2 C3 1.753(4) yes
S C16 1.754(4) ?
S C17 1.788(4) ?
O1 C2 1.191(5) ?
O2 C19 1.199(5) ?
N C19 1.367(6) ?
N C2 1.383(5) ?
N C1 1.463(5) ?
C1 H1A 0.9600 ?
C1 H1B 0.9600 ?
C1 H1C 0.9600 ?
C2 C3 1.530(5) ?
C3 C18 1.543(5) yes
C3 C4 1.586(5) yes
C4 C5 1.503(5) ?
C4 C11 1.514(5) ?
C4 C17 1.562(5) yes
C5 C10 1.386(5) ?
C5 C6 1.392(5) ?
C6 C7 1.366(6) ?
C6 H6 0.9300 ?
C7 C8 1.360(7) ?
C7 H7 0.9300 ?
C8 C9 1.360(7) ?
C8 H8 0.9300 ?
C9 C10 1.393(6) ?
C9 H9 0.9300 ?
C10 H10 0.9300 ?
C11 C12 1.388(5) ?
C11 C16 1.400(5) ?
C12 C13 1.380(6) ?
C12 H12 0.9300 ?
C13 C14 1.368(7) ?
C13 H13 0.9300 ?
C14 C15 1.374(7) ?
C14 H14 0.9300 ?
C15 C16 1.397(6) ?
C15 H15 0.9300 ?
C17 C18 1.576(5) yes
C17 H17 0.9800 ?
C18 C19 1.512(5) ?

loop_
_geom_hbond_atom_site_label_D
_geom_hbond_atom_site_label_H
_geom_hbond_atom_site_label_A
_geom_hbond_site_symmetry_A
_geom_hbond_distance_DH
_geom_hbond_distance_HA
_geom_hbond_distance_DA
_geom_hbond_angle_DHA
_geom_hbond_publ_flag
C1 H1A O2 . 0.96 2.50 2.874(7) 103 yes
C17 H17 O2 2_566 0.98 2.48 3.410(6) 159 yes

loop_
_geom_torsion_atom_site_label_1
_geom_torsion_atom_site_label_2
_geom_torsion_atom_site_label_3
_geom_torsion_atom_site_label_4
_geom_torsion
_geom_torsion_publ_flag
C19 N C2 O1 -174.4(4) ?
C1 N C2 O1 0.7(7) ?
C19 N C2 C3 6.0(5) ?
C1 N C2 C3 -178.9(4) ?
O1 C2 C3 C18 179.5(4) ?
N C2 C3 C18 -0.9(4) ?
O1 C2 C3 C4 -83.1(5) ?
N C2 C3 C4 96.5(4) ?
O1 C2 C3 Cl2 52.1(5) ?
N C2 C3 Cl2 -128.3(3) ?
C2 C3 C4 C5 25.7(4) ?
C18 C3 C4 C5 131.1(3) ?
Cl2 C3 C4 C5 -105.1(3) ?
C2 C3 C4 C11 157.8(3) ?
C18 C3 C4 C11 -96.8(3) ?
Cl2 C3 C4 C11 27.0(4) yes
C2 C3 C4 C17 -95.8(3) ?
C18 C3 C4 C17 9.5(3) ?
Cl2 C3 C4 C17 133.4(3) ?
C11 C4 C5 C10 103.1(4) ?
C17 C4 C5 C10 -20.4(5) ?
C3 C4 C5 C10 -124.1(4) ?
C11 C4 C5 C6 -74.0(4) ?
C17 C4 C5 C6 162.5(3) ?
C3 C4 C5 C6 58.8(4) ?
C10 C5 C6 C7 -1.0(6) ?
C4 C5 C6 C7 176.2(4) ?
C5 C6 C7 C8 -0.1(7) ?
C6 C7 C8 C9 0.7(7) ?
C7 C8 C9 C10 -0.2(7) ?
C6 C5 C10 C9 1.5(6) ?
C4 C5 C10 C9 -175.7(4) ?
C8 C9 C10 C5 -0.9(7) ?
C5 C4 C11 C12 57.7(5) ?
C17 C4 C11 C12 -171.7(3) ?
C3 C4 C11 C12 -76.8(4) ?
C5 C4 C11 C16 -119.3(3) ?
C17 C4 C11 C16 11.3(4) ?
C3 C4 C11 C16 106.2(3) ?
C16 C11 C12 C13 0.8(6) ?
C4 C11 C12 C13 -176.1(4) ?
C11 C12 C13 C14 -0.9(6) ?
C12 C13 C14 C15 1.5(7) ?
C13 C14 C15 C16 -1.9(7) ?
C14 C15 C16 C11 1.9(6) ?
C14 C15 C16 S 177.6(3) ?
C12 C11 C16 C15 -1.3(6) ?
C4 C11 C16 C15 176.0(4) ?
C12 C11 C16 S -177.4(3) ?
C4 C11 C16 S -0.1(4) ?
C17 S C16 C15 174.7(4) ?
C17 S C16 C11 -9.3(3) ?
C5 C4 C17 C18 -129.1(3) ?
C11 C4 C17 C18 104.4(3) ?
C3 C4 C17 C18 -9.3(3) ?
C5 C4 C17 S 108.9(3) ?
C11 C4 C17 S -17.5(3) ?
C3 C4 C17 S -131.3(3) ?
C16 S C17 C4 15.7(3) ?
C16 S C17 C18 -87.1(3) ?
C2 C3 C18 C19 -3.7(4) ?
C4 C3 C18 C19 -120.7(3) ?
Cl2 C3 C18 C19 116.4(3) ?
C2 C3 C18 C17 107.6(3) ?
C4 C3 C18 C17 -9.5(3) ?
Cl2 C3 C18 C17 -132.3(3) ?
C2 C3 C18 Cl1 -130.2(3) ?
C4 C3 C18 Cl1 112.8(3) ?
Cl2 C3 C18 Cl1 -10.1(4) ?
C4 C17 C18 C19 116.4(3) ?
S C17 C18 C19 -129.6(3) ?
C4 C17 C18 C3 9.6(3) ?
S C17 C18 C3 123.7(3) ?
C4 C17 C18 Cl1 -112.6(3) ?
S C17 C18 Cl1 1.5(4) yes
C2 N C19 O2 174.8(4) ?
C1 N C19 O2 -0.1(7) ?
C2 N C19 C18 -8.5(5) ?
C1 N C19 C18 176.5(4) ?
C3 C18 C19 O2 -176.2(4) ?
C17 C18 C19 O2 88.5(5) ?
Cl1 C18 C19 O2 -45.8(5) ?
C3 C18 C19 N 7.2(4) ?
C17 C18 C19 N -88.2(4) ?
Cl1 C18 C19 N 137.5(3) ?

loop_
_cod_related_entry_id
_cod_related_entry_database
_cod_related_entry_code
1 ChemSpider 9850217
